data_2206186
loop_
_publ_author_name
'Li, Su-Yue'
'Song, Yin-Yin'
'You, Zhong-Lu'
'Wen, Yan-Wei'
'Qin, Jin-Gui'

_publ_section_title
;
 2-Dicyanomethylene-4,5,5-trimethyl-2,5-dihydrofuran-3-carbonitrile
;
_journal_issue 7
_journal_name_full 'Acta Crystallographica Section E'
_journal_page_first o2093
_journal_page_last o2095
_journal_paper_doi 10.1107/S1600536805017976
_journal_volume 61
_journal_year 2005
_chemical_formula_iupac 'C11 H9 N3 O'
_chemical_formula_moiety 'C11 H9 N3 O'
_chemical_formula_sum 'C11 H9 N3 O'
_chemical_formula_weight 199.21
_chemical_name_systematic
;
 ?
;
_space_group_IT_number 11
_symmetry_cell_setting monoclinic
_symmetry_space_group_name_Hall '-P 2yb'
_symmetry_space_group_name_H-M 'P 1 21/m 1'
_atom_sites_solution_hydrogens geom
_atom_sites_solution_primary direct
_atom_sites_solution_secondary difmap
_audit_creation_method SHELXL-97
_cell_angle_alpha 90.00
_cell_angle_beta 118.263(3)
_cell_angle_gamma 90.00
_cell_formula_units_Z 2
_cell_length_a 9.485(2)
_cell_length_b 6.8022(16)
_cell_length_c 9.681(2)
_cell_measurement_reflns_used 738
_cell_measurement_temperature 298(2)
_cell_measurement_theta_max 22.38
_cell_measurement_theta_min 2.51
_cell_volume 550.1(2)
_computing_cell_refinement 'SMART '
_computing_data_collection 'SMART (Siemens, 1996)'
_computing_data_reduction 'SAINT (Siemens, 1996)'
_computing_molecular_graphics 'SHELXTL (Sheldrick, 1997b)'
_computing_publication_material SHELXTL
_computing_structure_refinement 'SHELXL97 (Sheldrick, 1997a)'
_computing_structure_solution 'SHELXS97 (Sheldrick, 1997a)'
_diffrn_ambient_temperature 298(2)
_diffrn_measured_fraction_theta_full 0.999
_diffrn_measured_fraction_theta_max 0.999
_diffrn_measurement_device_type 'Siemens SMART CCD area-detector'
_diffrn_measurement_method \w
_diffrn_radiation_monochromator graphite
_diffrn_radiation_source 'fine-focus sealed tube'
_diffrn_radiation_type MoK\a
_diffrn_radiation_wavelength 0.71073
_diffrn_reflns_av_R_equivalents 0.1482
_diffrn_reflns_av_sigmaI/netI 0.1234
_diffrn_reflns_limit_h_max 7
_diffrn_reflns_limit_h_min -11
_diffrn_reflns_limit_k_max 8
_diffrn_reflns_limit_k_min -7
_diffrn_reflns_limit_l_max 11
_diffrn_reflns_limit_l_min -11
_diffrn_reflns_number 3143
_diffrn_reflns_theta_full 25.98
_diffrn_reflns_theta_max 25.98
_diffrn_reflns_theta_min 2.39
_diffrn_standards_decay_% 0
_diffrn_standards_interval_count 0
_diffrn_standards_interval_time 0
_diffrn_standards_number 0
_exptl_absorpt_coefficient_mu 0.081
_exptl_absorpt_correction_T_max 0.979
_exptl_absorpt_correction_T_min 0.968
_exptl_absorpt_correction_type multi-scan
_exptl_absorpt_process_details '(SADABS; Sheldrick, 1996)'
_exptl_crystal_colour colourless
_exptl_crystal_density_diffrn 1.203
_exptl_crystal_density_method 'not measured'
_exptl_crystal_description block
_exptl_crystal_F_000 208
_exptl_crystal_size_max 0.40
_exptl_crystal_size_mid 0.36
_exptl_crystal_size_min 0.26
_refine_diff_density_max 0.268
_refine_diff_density_min -0.192
_refine_ls_extinction_method none
_refine_ls_goodness_of_fit_ref 0.973
_refine_ls_hydrogen_treatment constr
_refine_ls_matrix_type full
_refine_ls_number_parameters 88
_refine_ls_number_reflns 1182
_refine_ls_number_restraints 0
_refine_ls_restrained_S_all 0.973
_refine_ls_R_factor_all 0.0826
_refine_ls_R_factor_gt 0.0648
_refine_ls_shift/su_max 0.000
_refine_ls_shift/su_mean 0.000
_refine_ls_structure_factor_coef Fsqd
_refine_ls_weighting_details 'w=1/[\s^2^(Fo^2^)+(0.1280P)^2^] where P=(Fo^2^+2Fc^2^)/3'
_refine_ls_weighting_scheme calc
_refine_ls_wR_factor_gt 0.1966
_refine_ls_wR_factor_ref 0.2129
_reflns_number_gt 804
_reflns_number_total 1182
_reflns_threshold_expression I>2\s(I)
_cod_data_source_file hb6200.cif
_cod_data_source_block I
_cod_original_sg_symbol_H-M 'P 21/m'
_cod_database_code 2206186

loop_
_symmetry_equiv_pos_as_xyz
'x, y, z'
'-x, y+1/2, -z'
'-x, -y, -z'
'x, -y-1/2, z'

loop_
_atom_site_label
_atom_site_fract_x
_atom_site_fract_y
_atom_site_fract_z
_atom_site_U_iso_or_equiv
_atom_site_adp_type
_atom_site_calc_flag
_atom_site_refinement_flags
_atom_site_occupancy
_atom_site_type_symbol
O1 0.9773(2) 0.2500 0.1568(2) 0.0673(7) Uani d S 1 O
N1 0.5580(5) 0.2500 -0.0750(4) 0.1362(18) Uani d S 1 N
N2 0.6580(4) 0.2500 0.4133(4) 0.0980(11) Uani d S 1 N
N3 1.0602(4) 0.2500 0.6821(3) 0.0862(10) Uani d S 1 N
C1 0.9260(3) 0.2500 0.2634(3) 0.0545(7) Uani d S 1 C
C2 1.0632(3) 0.2500 0.4180(3) 0.0524(7) Uani d S 1 C
C3 1.1980(3) 0.2500 0.4049(3) 0.0542(8) Uani d S 1 C
C4 1.1545(3) 0.2500 0.2346(3) 0.0614(8) Uani d S 1 C
C5 0.7666(3) 0.2500 0.2172(3) 0.0609(8) Uani d S 1 C
C6 0.6514(4) 0.2500 0.0544(4) 0.0860(11) Uani d S 1 C
C7 0.7072(4) 0.2500 0.3268(4) 0.0686(9) Uani d S 1 C
C8 1.0582(4) 0.2500 0.5644(3) 0.0609(8) Uani d S 1 C
C9 1.3652(3) 0.2500 0.5304(4) 0.0711(9) Uani d S 1 C
H9A 1.3674 0.2500 0.6305 0.107 Uiso calc SR 1 H
H9B 1.4186 0.3652 0.5212 0.107 Uiso calc PR 0.50 H
0H9C 1.4186 0.1348 0.5212 0.107 Uiso calc PR 0.50 H
C10 1.2054(3) 0.0643(4) 0.1858(3) 0.0896(9) Uani d . 1 C
H10A 1.1690 -0.0476 0.2206 0.134 Uiso calc R 1 H
H10B 1.3200 0.0611 0.2321 0.134 Uiso calc R 1 H
H10C 1.1595 0.0611 0.0737 0.134 Uiso calc R 1 H

loop_
_atom_site_aniso_label
_atom_site_aniso_U_11
_atom_site_aniso_U_22
_atom_site_aniso_U_33
_atom_site_aniso_U_12
_atom_site_aniso_U_13
_atom_site_aniso_U_23
O1 0.0437(11) 0.0985(16) 0.0501(11) 0.000 0.0143(9) 0.000
N1 0.067(2) 0.237(5) 0.074(2) 0.000 0.0083(18) 0.000
N2 0.080(2) 0.124(3) 0.104(2) 0.000 0.056(2) 0.000
N3 0.096(2) 0.101(2) 0.0635(17) 0.000 0.0396(17) 0.000
C1 0.0504(16) 0.0544(16) 0.0525(14) 0.000 0.0193(12) 0.000
C2 0.0526(16) 0.0427(14) 0.0530(15) 0.000 0.0177(12) 0.000
C3 0.0469(15) 0.0486(15) 0.0567(15) 0.000 0.0160(12) 0.000
C4 0.0398(14) 0.082(2) 0.0536(15) 0.000 0.0149(12) 0.000
C5 0.0459(16) 0.0701(18) 0.0586(16) 0.000 0.0182(13) 0.000
C6 0.0483(18) 0.126(3) 0.070(2) 0.000 0.0177(16) 0.000
C7 0.0531(18) 0.075(2) 0.077(2) 0.000 0.0298(17) 0.000
C8 0.0608(18) 0.0535(16) 0.0585(17) 0.000 0.0201(14) 0.000
C9 0.0484(17) 0.084(2) 0.0632(18) 0.000 0.0117(14) 0.000
C10 0.0652(15) 0.114(2) 0.0817(17) 0.0044(14) 0.0285(13) -0.0272(14)

loop_
_atom_type_symbol
_atom_type_description
_atom_type_scat_dispersion_real
_atom_type_scat_dispersion_imag
_atom_type_scat_source
C C 0.0033 0.0016 'International Tables Vol C Tables 4.2.6.8 and 6.1.1.4'
H H 0.0000 0.0000 'International Tables Vol C Tables 4.2.6.8 and 6.1.1.4'
N N 0.0061 0.0033 'International Tables Vol C Tables 4.2.6.8 and 6.1.1.4'
O O 0.0106 0.0060 'International Tables Vol C Tables 4.2.6.8 and 6.1.1.4'

loop_
_geom_angle_atom_site_label_1
_geom_angle_atom_site_label_2
_geom_angle_atom_site_label_3
_geom_angle_site_symmetry_3
_geom_angle
C1 O1 C4 . 110.4(2)
O1 C1 C5 . 120.2(3)
O1 C1 C2 . 108.8(2)
C5 C1 C2 . 131.0(3)
C3 C2 C8 . 124.7(3)
C3 C2 C1 . 109.4(3)
C8 C2 C1 . 125.9(3)
C2 C3 C9 . 128.6(3)
C2 C3 C4 . 109.0(2)
C9 C3 C4 . 122.4(3)
O1 C4 C3 . 102.4(2)
O1 C4 C10 . 107.18(15)
C3 C4 C10 . 112.53(16)
O1 C4 C10 4_565 107.18(15)
C3 C4 C10 4_565 112.53(16)
C10 C4 C10 4_565 114.0(3)
C1 C5 C7 . 121.9(3)
C1 C5 C6 . 120.8(3)
C7 C5 C6 . 117.3(3)
N1 C6 C5 . 179.1(4)
N2 C7 C5 . 179.3(3)
N3 C8 C2 . 177.5(3)
C3 C9 H9A . 109.5
C3 C9 H9B . 109.5
H9A C9 H9B . 109.5
C3 C9 0H9C . 109.5
H9A C9 0H9C . 109.5
H9B C9 0H9C . 109.5
C4 C10 H10A . 109.5
C4 C10 H10B . 109.5
H10A C10 H10B . 109.5
C4 C10 H10C . 109.5
H10A C10 H10C . 109.5
H10B C10 H10C . 109.5

loop_
_geom_bond_atom_site_label_1
_geom_bond_atom_site_label_2
_geom_bond_site_symmetry_2
_geom_bond_distance
_geom_bond_publ_flag
C1 O1 . 1.333(4) ?
C4 O1 . 1.481(3) ?
C6 N1 . 1.142(5) y
C7 N2 . 1.136(4) y
C8 N3 . 1.130(4) y
C1 C5 . 1.359(4) ?
C1 C2 . 1.445(4) ?
C2 C3 . 1.343(4) ?
C2 C8 . 1.441(4) ?
C3 C9 . 1.472(4) ?
C3 C4 . 1.498(4) ?
C4 C10 . 1.506(3) ?
C4 C10 4_565 1.506(3) ?
C5 C7 . 1.417(5) ?
C5 C6 . 1.431(4) ?
C9 H9A . 0.9600 ?
C9 H9B . 0.9600 ?
C9 0H9C . 0.9600 ?
C10 H10A . 0.9600 ?
C10 H10B . 0.9600 ?
C10 H10C . 0.9600 ?

loop_
_geom_hbond_atom_site_label_D
_geom_hbond_atom_site_label_H
_geom_hbond_atom_site_label_A
_geom_hbond_site_symmetry_A
_geom_hbond_distance_DH
_geom_hbond_distance_HA
_geom_hbond_distance_DA
_geom_hbond_angle_DHA
_geom_hbond_publ_flag
C9 H9A N1 1_656 0.96 2.55 3.365(5) 143 yes

loop_
_geom_torsion_atom_site_label_1
_geom_torsion_atom_site_label_2
_geom_torsion_atom_site_label_3
_geom_torsion_atom_site_label_4
_geom_torsion_site_symmetry_4
_geom_torsion
C4 O1 C1 C5 . 180.0
C4 O1 C1 C2 . 0.0
O1 C1 C2 C3 . 0.0
C5 C1 C2 C3 . 180.0
O1 C1 C2 C8 . 180.0
C5 C1 C2 C8 . 0.0
C8 C2 C3 C9 . 0.0
C1 C2 C3 C9 . 180.0
C8 C2 C3 C4 . 180.0
C1 C2 C3 C4 . 0.0
C1 O1 C4 C3 . 0.0
C1 O1 C4 C10 . 118.59(19)
C1 O1 C4 C10 4_565 -118.59(19)
C2 C3 C4 O1 . 0.0
C9 C3 C4 O1 . 180.0
C2 C3 C4 C10 . -114.74(19)
C9 C3 C4 C10 . 65.26(19)
C2 C3 C4 C10 4_565 114.74(19)
C9 C3 C4 C10 4_565 -65.26(19)
O1 C1 C5 C7 . 180.0
C2 C1 C5 C7 . 0.0
O1 C1 C5 C6 . 0.0
C2 C1 C5 C6 . 180.0
